data_2214385
loop_
_publ_author_name
'Zhao, Yan'
'Luo, Jian-Hai'
'Huang, Xi-He'
'Huang, Chang-Cang'
'Liu, Dong-Sheng'

_publ_section_title
Bis(dimethylformamide-2\k<i>O</i>)bis[\m-1-(2-oxidobenzoyl)-2-(phenoxyacetyl)hydrazine(3{-})]-1\k^3^<i>O</i>,<i>N</i>,<i>O</i>':2\k^2^<i>N</i>,<i>O</i>'';2\k^2^<i>N</i>,<i>O</i>'':3\k^3^<i>O</i>,<i>N</i>,<i>O</i>'-dipyridine-1\k<i>N</i>,3\k<i>N</i>-trinickel(II)
_journal_coeditor_code RZ2145
_journal_issue 7
_journal_name_full 'Acta Crystallographica Section E'
_journal_page_first m1999
_journal_page_last m2000
_journal_paper_doi 10.1107/S1600536807030498
_journal_volume 63
_journal_year 2007
_chemical_formula_iupac '[Ni3 (C15 H12 N2 O4)2 (C5 H5 N)2 (C3 H6 N O)2]'
_chemical_formula_moiety 'C46 H46 N8 Ni3 O10'
_chemical_formula_sum 'C46 H46 N8 Ni3 O10'
_chemical_formula_weight 1046.98
_chemical_name_systematic
;
Bis(dimethylformamide-2\kO)bis[\m-1-(2-oxidobenzoyl)-2-
(phenoxyacetyl)hydrazine(3-)]-
1\k^3^O,N,O':2\k^2^N,O'';2\k^2^N,O'':3\k^3^O,N,O'-dipyridine-1\kN,3\kN-
trinickel(II)
;
_space_group_IT_number 15
_symmetry_cell_setting monoclinic
_symmetry_space_group_name_Hall '-C 2yc'
_symmetry_space_group_name_H-M 'C 1 2/c 1'
_atom_sites_solution_hydrogens geom
_atom_sites_solution_primary direct
_atom_sites_solution_secondary difmap
_audit_creation_method SHELXL-97
_cell_angle_alpha 90.00
_cell_angle_beta 112.98(3)
_cell_angle_gamma 90.00
_cell_formula_units_Z 4
_cell_length_a 28.646(6)
_cell_length_b 8.2490(16)
_cell_length_c 21.176(4)
_cell_measurement_reflns_used 13455
_cell_measurement_temperature 298(2)
_cell_measurement_theta_max 27.51
_cell_measurement_theta_min 3.05
_cell_volume 4606.8(19)
_computing_cell_refinement RAPID-AUTO
_computing_data_collection 'RAPID-AUTO (Rigaku, 1998)'
_computing_data_reduction RAPID-AUTO
_computing_molecular_graphics 'SHELXTL/PC (Sheldrick, 1993)'
_computing_publication_material SHELXL97
_computing_structure_refinement 'SHELXL97 (Sheldrick, 1997)'
_computing_structure_solution 'SHELXS97 (Sheldrick, 1997)'
_diffrn_ambient_temperature 298(2)
_diffrn_measured_fraction_theta_full 0.997
_diffrn_measured_fraction_theta_max 0.997
_diffrn_measurement_device_type 'Rigaku R-AXIS RAPID IP area-detector'
_diffrn_measurement_method \w
_diffrn_radiation_monochromator graphite
_diffrn_radiation_source 'fine-focus sealed tube'
_diffrn_radiation_type MoK\a
_diffrn_radiation_wavelength 0.71073
_diffrn_reflns_av_R_equivalents 0.0649
_diffrn_reflns_av_sigmaI/netI 0.0593
_diffrn_reflns_limit_h_max 35
_diffrn_reflns_limit_h_min -37
_diffrn_reflns_limit_k_max 10
_diffrn_reflns_limit_k_min -10
_diffrn_reflns_limit_l_max 27
_diffrn_reflns_limit_l_min -27
_diffrn_reflns_number 21350
_diffrn_reflns_theta_full 27.48
_diffrn_reflns_theta_max 27.48
_diffrn_reflns_theta_min 3.05
_diffrn_standards_number 0
_exptl_absorpt_coefficient_mu 1.281
_exptl_absorpt_correction_type none
_exptl_crystal_colour red
_exptl_crystal_density_diffrn 1.510
_exptl_crystal_density_method 'not measured'
_exptl_crystal_description block
_exptl_crystal_F_000 2168
_exptl_crystal_size_max 0.210
_exptl_crystal_size_mid 0.180
_exptl_crystal_size_min 0.175
_refine_diff_density_max 0.498
_refine_diff_density_min -0.645
_refine_ls_extinction_method none
_refine_ls_goodness_of_fit_ref 1.004
_refine_ls_hydrogen_treatment constr
_refine_ls_matrix_type full
_refine_ls_number_parameters 306
_refine_ls_number_reflns 5266
_refine_ls_number_restraints 0
_refine_ls_restrained_S_all 1.004
_refine_ls_R_factor_all 0.1091
_refine_ls_R_factor_gt 0.0600
_refine_ls_shift/su_max 0.000
_refine_ls_shift/su_mean 0.000
_refine_ls_structure_factor_coef Fsqd
_refine_ls_weighting_details 'calc w=1/[\s^2^(Fo^2^)+(0.0080P)^2^+4.5359P] where P=(Fo^2^+2Fc^2^)/3'
_refine_ls_weighting_scheme calc
_refine_ls_wR_factor_gt 0.1098
_refine_ls_wR_factor_ref 0.1291
_reflns_number_gt 3189
_reflns_number_total 5266
_reflns_threshold_expression I>2\s(I)
_cod_data_source_file rz2145.cif
_cod_data_source_block I
_cod_original_sg_symbol_H-M 'C 2/c'
_cod_database_code 2214385
_cod_database_fobs_code 2214385

loop_
_symmetry_equiv_pos_as_xyz
'x, y, z'
'-x, y, -z+1/2'
'x+1/2, y+1/2, z'
'-x+1/2, y+1/2, -z+1/2'
'-x, -y, -z'
'x, -y, z-1/2'
'-x+1/2, -y+1/2, -z'
'x+1/2, -y+1/2, z-1/2'

loop_
_atom_site_type_symbol
_atom_site_label
_atom_site_fract_x
_atom_site_fract_y
_atom_site_fract_z
_atom_site_U_iso_or_equiv
_atom_site_adp_type
_atom_site_calc_flag
_atom_site_refinement_flags
_atom_site_occupancy
Ni Ni1 0.19205(3) 0.36882(8) 0.32794(3) 0.0538(2) Uani d . 1
Ni Ni2 0.2500 0.7500 0.5000 0.0429(2) Uani d S 1
O O1 0.13443(13) 0.4435(4) 0.26024(17) 0.0628(10) Uani d . 1
O O2 0.18921(12) 0.8037(4) 0.41488(14) 0.0496(8) Uani d . 1
O O3 0.25040(12) 0.2981(4) 0.39945(15) 0.0520(8) Uani d . 1
O O4 0.35544(13) 0.3998(4) 0.49849(16) 0.0593(9) Uani d . 1
O O5 0.29860(14) 0.8574(4) 0.45592(17) 0.0581(9) Uani d . 1
N N1 0.20072(14) 0.5505(4) 0.38186(18) 0.0451(9) Uani d . 1
N N2 0.24345(14) 0.5421(4) 0.44438(17) 0.0443(9) Uani d . 1
N N3 0.18937(17) 0.1722(5) 0.2764(2) 0.0567(11) Uani d . 1
N N4 0.37718(18) 0.9207(5) 0.4632(2) 0.0657(12) Uani d . 1
C C1 0.11199(19) 0.5850(6) 0.2586(2) 0.0547(13) Uani d . 1
C C2 0.12931(17) 0.7048(6) 0.3092(2) 0.0480(11) Uani d . 1
C C3 0.10198(19) 0.8496(7) 0.3000(3) 0.0610(14) Uani d . 1
H H3 0.1135 0.9294 0.3336 0.073 Uiso calc R 1
C C4 0.0593(2) 0.8768(8) 0.2436(3) 0.0835(19) Uani d . 1
H H4 0.0420 0.9746 0.2385 0.100 Uiso calc R 1
C C5 0.0417(2) 0.7597(8) 0.1943(3) 0.087(2) Uani d . 1
H H5 0.0120 0.7767 0.1559 0.105 Uiso calc R 1
C C6 0.0679(2) 0.6173(8) 0.2014(3) 0.0718(16) Uani d . 1
H H6 0.0558 0.5398 0.1669 0.086 Uiso calc R 1
C C7 0.17486(18) 0.6884(5) 0.3720(2) 0.0447(11) Uani d . 1
C C8 0.26588(18) 0.4049(5) 0.4479(2) 0.0439(11) Uani d . 1
C C9 0.31135(18) 0.3611(6) 0.5110(2) 0.0493(11) Uani d . 1
H H9B 0.3112 0.4217 0.5502 0.059 Uiso calc R 1
H H9A 0.3109 0.2463 0.5208 0.059 Uiso calc R 1
C C10 0.40053(19) 0.3535(6) 0.5476(3) 0.0546(12) Uani d . 1
C C11 0.4439(2) 0.4055(8) 0.5393(3) 0.0760(17) Uani d . 1
H H11 0.4409 0.4689 0.5016 0.091 Uiso calc R 1
C C12 0.4915(3) 0.3640(9) 0.5867(4) 0.094(2) Uani d . 1
H H12 0.5201 0.4019 0.5808 0.113 Uiso calc R 1
C C13 0.4971(3) 0.2704(9) 0.6407(4) 0.091(2) Uani d . 1
H H13 0.5293 0.2421 0.6719 0.109 Uiso calc R 1
C C14 0.4558(3) 0.2182(8) 0.6493(3) 0.0812(18) Uani d . 1
H H14 0.4598 0.1530 0.6869 0.097 Uiso calc R 1
C C15 0.4065(2) 0.2583(7) 0.6035(3) 0.0648(14) Uani d . 1
H H15 0.3785 0.2210 0.6109 0.078 Uiso calc R 1
C C16 0.2155(2) 0.0391(6) 0.3074(3) 0.0657(15) Uani d . 1
H H16 0.2327 0.0396 0.3548 0.079 Uiso calc R 1
C C17 0.2178(3) -0.0952(7) 0.2721(3) 0.0758(17) Uani d . 1
H H17 0.2363 -0.1850 0.2951 0.091 Uiso calc R 1
C C18 0.1931(3) -0.0984(8) 0.2031(4) 0.087(2) Uani d . 1
H H18 0.1942 -0.1902 0.1782 0.105 Uiso calc R 1
C C19 0.1673(3) 0.0321(9) 0.1715(3) 0.095(2) Uani d . 1
H H19 0.1512 0.0334 0.1239 0.114 Uiso calc R 1
C C20 0.1642(3) 0.1681(8) 0.2097(3) 0.086(2) Uani d . 1
H H20 0.1442 0.2560 0.1875 0.104 Uiso calc R 1
C C21 0.3443(2) 0.8379(7) 0.4809(3) 0.0626(14) Uani d . 1
H H21A 0.3571 0.7595 0.5149 0.075 Uiso calc R 1
C C22 0.4316(3) 0.8982(10) 0.4983(4) 0.109(3) Uani d . 1
H H22A 0.4383 0.8200 0.5343 0.163 Uiso calc R 1
H H22B 0.4472 0.9996 0.5175 0.163 Uiso calc R 1
H H22C 0.4453 0.8602 0.4662 0.163 Uiso calc R 1
C C23 0.3596(3) 1.0451(7) 0.4122(3) 0.0814(18) Uani d . 1
H H23A 0.3644 1.0111 0.3717 0.122 Uiso calc R 1
H H23B 0.3785 1.1428 0.4296 0.122 Uiso calc R 1
H H23C 0.3243 1.0650 0.4011 0.122 Uiso calc R 1

loop_
_atom_site_aniso_label
_atom_site_aniso_U_11
_atom_site_aniso_U_22
_atom_site_aniso_U_33
_atom_site_aniso_U_12
_atom_site_aniso_U_13
_atom_site_aniso_U_23
Ni1 0.0654(4) 0.0466(4) 0.0479(4) -0.0014(3) 0.0205(3) -0.0051(3)
Ni2 0.0505(5) 0.0389(4) 0.0367(4) 0.0024(4) 0.0142(4) -0.0023(4)
O1 0.062(2) 0.058(2) 0.053(2) 0.0038(19) 0.0064(17) -0.0095(17)
O2 0.062(2) 0.0417(17) 0.0393(16) 0.0069(16) 0.0136(15) -0.0028(14)
O3 0.064(2) 0.0437(17) 0.0460(17) 0.0045(16) 0.0189(16) -0.0048(15)
O4 0.059(2) 0.067(2) 0.0518(19) 0.0059(19) 0.0218(17) 0.0145(18)
O5 0.066(2) 0.057(2) 0.054(2) -0.0014(19) 0.0260(18) 0.0030(17)
N1 0.048(2) 0.044(2) 0.0387(19) 0.0011(18) 0.0132(17) -0.0026(17)
N2 0.056(2) 0.039(2) 0.0330(18) 0.0046(19) 0.0130(17) -0.0024(16)
N3 0.072(3) 0.051(2) 0.052(2) -0.008(2) 0.030(2) -0.008(2)
N4 0.062(3) 0.059(3) 0.084(3) 0.001(2) 0.037(3) 0.003(2)
C1 0.055(3) 0.055(3) 0.049(3) -0.005(3) 0.014(2) -0.002(2)
C2 0.043(3) 0.053(3) 0.045(2) 0.000(2) 0.014(2) 0.002(2)
C3 0.052(3) 0.062(3) 0.059(3) 0.006(3) 0.011(3) -0.007(3)
C4 0.068(4) 0.075(4) 0.084(4) 0.024(3) 0.004(3) 0.001(4)
C5 0.065(4) 0.086(5) 0.076(4) 0.008(4) -0.011(3) -0.012(4)
C6 0.058(3) 0.077(4) 0.061(3) -0.006(3) 0.002(3) -0.012(3)
C7 0.054(3) 0.043(2) 0.041(2) 0.004(2) 0.022(2) 0.002(2)
C8 0.053(3) 0.042(2) 0.040(2) 0.000(2) 0.021(2) 0.003(2)
C9 0.063(3) 0.045(3) 0.042(2) 0.008(2) 0.023(2) 0.005(2)
C10 0.055(3) 0.053(3) 0.058(3) 0.006(3) 0.023(3) 0.000(3)
C11 0.062(4) 0.080(4) 0.090(4) -0.002(3) 0.035(3) 0.013(4)
C12 0.061(4) 0.092(5) 0.127(6) -0.004(4) 0.034(4) -0.007(5)
C13 0.069(4) 0.080(5) 0.103(5) 0.011(4) 0.011(4) -0.010(4)
C14 0.074(4) 0.083(4) 0.073(4) 0.014(4) 0.013(3) 0.009(3)
C15 0.055(3) 0.075(4) 0.061(3) 0.014(3) 0.020(3) 0.009(3)
C16 0.085(4) 0.051(3) 0.066(3) -0.003(3) 0.035(3) -0.004(3)
C17 0.102(5) 0.058(3) 0.082(4) -0.004(3) 0.051(4) -0.016(3)
C18 0.111(6) 0.071(4) 0.096(5) -0.017(4) 0.059(4) -0.034(4)
C19 0.125(6) 0.084(5) 0.072(4) -0.003(5) 0.033(4) -0.019(4)
C20 0.122(6) 0.073(4) 0.056(3) -0.023(4) 0.026(4) -0.021(3)
C21 0.075(4) 0.055(3) 0.063(3) 0.010(3) 0.032(3) 0.005(3)
C22 0.078(5) 0.107(6) 0.147(7) 0.007(4) 0.051(5) 0.019(5)
C23 0.105(5) 0.066(4) 0.088(4) -0.007(4) 0.054(4) 0.007(3)

loop_
_atom_type_symbol
_atom_type_description
_atom_type_scat_dispersion_real
_atom_type_scat_dispersion_imag
_atom_type_scat_source
C C 0.0033 0.0016 'International Tables Vol C Tables 4.2.6.8 and 6.1.1.4'
H H 0.0000 0.0000 'International Tables Vol C Tables 4.2.6.8 and 6.1.1.4'
N N 0.0061 0.0033 'International Tables Vol C Tables 4.2.6.8 and 6.1.1.4'
O O 0.0106 0.0060 'International Tables Vol C Tables 4.2.6.8 and 6.1.1.4'
Ni Ni 0.3393 1.1124 'International Tables Vol C Tables 4.2.6.8 and 6.1.1.4'

loop_
_geom_angle_atom_site_label_1
_geom_angle_atom_site_label_2
_geom_angle_atom_site_label_3
_geom_angle_site_symmetry_1
_geom_angle_site_symmetry_3
_geom_angle
O1 Ni1 N1 . . 94.27(16)
O1 Ni1 O3 . . 177.75(15)
N1 Ni1 O3 . . 83.66(15)
O1 Ni1 N3 . . 90.88(17)
N1 Ni1 N3 . . 174.67(18)
O3 Ni1 N3 . . 91.21(16)
O2 Ni2 O2 7_566 . 180.00(17)
O2 Ni2 N2 7_566 . 100.61(13)
O2 Ni2 N2 . . 79.39(13)
O2 Ni2 N2 7_566 7_566 79.39(13)
O2 Ni2 N2 . 7_566 100.61(13)
N2 Ni2 N2 . 7_566 180.0000(10)
O2 Ni2 O5 7_566 . 89.95(14)
O2 Ni2 O5 . . 90.05(14)
N2 Ni2 O5 . . 91.43(14)
N2 Ni2 O5 7_566 . 88.57(14)
O2 Ni2 O5 7_566 7_566 90.05(14)
O2 Ni2 O5 . 7_566 89.95(14)
N2 Ni2 O5 . 7_566 88.57(14)
N2 Ni2 O5 7_566 7_566 91.43(14)
O5 Ni2 O5 . 7_566 180.00(13)
C1 O1 Ni1 . . 126.9(3)
C7 O2 Ni2 . . 113.7(3)
C8 O3 Ni1 . . 110.7(3)
C10 O4 C9 . . 116.2(4)
C21 O5 Ni2 . . 121.8(4)
C7 N1 N2 . . 114.5(4)
C7 N1 Ni1 . . 131.9(3)
N2 N1 Ni1 . . 113.6(3)
C8 N2 N1 . . 109.1(3)
C8 N2 Ni2 . . 140.4(3)
N1 N2 Ni2 . . 110.5(3)
C20 N3 C16 . . 118.1(5)
C20 N3 Ni1 . . 120.8(4)
C16 N3 Ni1 . . 121.0(3)
C21 N4 C23 . . 120.1(5)
C21 N4 C22 . . 121.8(5)
C23 N4 C22 . . 117.9(5)
O1 C1 C6 . . 117.2(5)
O1 C1 C2 . . 125.3(4)
C6 C1 C2 . . 117.4(5)
C1 C2 C3 . . 119.0(4)
C1 C2 C7 . . 123.7(4)
C3 C2 C7 . . 117.2(4)
C4 C3 C2 . . 121.9(5)
C4 C3 H3 . . 119.1
C2 C3 H3 . . 119.1
C3 C4 C5 . . 119.6(6)
C3 C4 H4 . . 120.2
C5 C4 H4 . . 120.2
C4 C5 C6 . . 120.0(5)
C4 C5 H5 . . 120.0
C6 C5 H5 . . 120.0
C5 C6 C1 . . 122.2(5)
C5 C6 H6 . . 118.9
C1 C6 H6 . . 118.9
O2 C7 N1 . . 121.7(4)
O2 C7 C2 . . 120.5(4)
N1 C7 C2 . . 117.8(4)
N2 C8 O3 . . 123.0(4)
N2 C8 C9 . . 120.1(4)
O3 C8 C9 . . 116.9(4)
O4 C9 C8 . . 107.7(4)
O4 C9 H9B . . 110.2
C8 C9 H9B . . 110.2
O4 C9 H9A . . 110.2
C8 C9 H9A . . 110.2
H9B C9 H9A . . 108.5
O4 C10 C15 . . 125.6(5)
O4 C10 C11 . . 116.5(5)
C15 C10 C11 . . 117.9(5)
C12 C11 C10 . . 120.6(6)
C12 C11 H11 . . 119.7
C10 C11 H11 . . 119.7
C13 C12 C11 . . 121.3(7)
C13 C12 H12 . . 119.4
C11 C12 H12 . . 119.4
C14 C13 C12 . . 119.0(7)
C14 C13 H13 . . 120.5
C12 C13 H13 . . 120.5
C13 C14 C15 . . 122.3(6)
C13 C14 H14 . . 118.9
C15 C14 H14 . . 118.9
C10 C15 C14 . . 118.9(6)
C10 C15 H15 . . 120.5
C14 C15 H15 . . 120.5
N3 C16 C17 . . 122.4(6)
N3 C16 H16 . . 118.8
C17 C16 H16 . . 118.8
C18 C17 C16 . . 119.7(6)
C18 C17 H17 . . 120.1
C16 C17 H17 . . 120.1
C19 C18 C17 . . 118.8(6)
C19 C18 H18 . . 120.6
C17 C18 H18 . . 120.6
C18 C19 C20 . . 120.3(6)
C18 C19 H19 . . 119.9
C20 C19 H19 . . 119.9
N3 C20 C19 . . 120.6(7)
N3 C20 H20 . . 119.7
C19 C20 H20 . . 119.7
O5 C21 N4 . . 124.7(5)
O5 C21 H21A . . 117.6
N4 C21 H21A . . 117.6
N4 C22 H22A . . 109.5
N4 C22 H22B . . 109.5
H22A C22 H22B . . 109.5
N4 C22 H22C . . 109.5
H22A C22 H22C . . 109.5
H22B C22 H22C . . 109.5
N4 C23 H23A . . 109.5
N4 C23 H23B . . 109.5
H23A C23 H23B . . 109.5
N4 C23 H23C . . 109.5
H23A C23 H23C . . 109.5
H23B C23 H23C . . 109.5

loop_
_geom_bond_atom_site_label_1
_geom_bond_atom_site_label_2
_geom_bond_site_symmetry_2
_geom_bond_distance
Ni1 O1 . 1.820(3)
Ni1 N1 . 1.841(4)
Ni1 O3 . 1.858(3)
Ni1 N3 . 1.939(4)
Ni2 O2 7_566 2.007(3)
Ni2 O2 . 2.007(3)
Ni2 N2 . 2.047(3)
Ni2 N2 7_566 2.047(3)
Ni2 O5 . 2.147(4)
Ni2 O5 7_566 2.147(4)
O1 C1 . 1.326(6)
O2 C7 . 1.267(5)
O3 C8 . 1.292(5)
O4 C10 . 1.359(6)
O4 C9 . 1.425(6)
O5 C21 . 1.215(6)
N1 C7 . 1.329(5)
N1 N2 . 1.411(5)
N2 C8 . 1.289(5)
N3 C20 . 1.313(6)
N3 C16 . 1.346(6)
N4 C21 . 1.332(7)
N4 C23 . 1.431(7)
N4 C22 . 1.453(7)
C1 C6 . 1.392(7)
C1 C2 . 1.399(6)
C2 C3 . 1.399(7)
C2 C7 . 1.462(6)
C3 C4 . 1.354(7)
C3 H3 . 0.9300
C4 C5 . 1.366(8)
C4 H4 . 0.9300
C5 C6 . 1.370(8)
C5 H5 . 0.9300
C6 H6 . 0.9300
C8 C9 . 1.502(6)
C9 H9B . 0.9700
C9 H9A . 0.9700
C10 C15 . 1.374(7)
C10 C11 . 1.388(7)
C11 C12 . 1.384(8)
C11 H11 . 0.9300
C12 C13 . 1.337(9)
C12 H12 . 0.9300
C13 C14 . 1.336(9)
C13 H13 . 0.9300
C14 C15 . 1.405(7)
C14 H14 . 0.9300
C15 H15 . 0.9300
C16 C17 . 1.353(7)
C16 H16 . 0.9300
C17 C18 . 1.352(8)
C17 H17 . 0.9300
C18 C19 . 1.330(9)
C18 H18 . 0.9300
C19 C20 . 1.406(8)
C19 H19 . 0.9300
C20 H20 . 0.9300
C21 H21A . 0.9300
C22 H22A . 0.9600
C22 H22B . 0.9600
C22 H22C . 0.9600
C23 H23A . 0.9600
C23 H23B . 0.9600
C23 H23C . 0.9600

loop_
_geom_hbond_atom_site_label_D
_geom_hbond_atom_site_label_H
_geom_hbond_atom_site_label_A
_geom_hbond_site_symmetry_A
_geom_hbond_distance_DH
_geom_hbond_distance_HA
_geom_hbond_distance_DA
_geom_hbond_angle_DHA
C3 H3 O2 . 0.93 2.41 2.749(5) 101.1
C16 H16 O3 . 0.93 2.31 2.800(6) 112.7
C20 H20 O1 . 0.93 2.28 2.783(8) 113.7
C23 H23C O5 . 0.96 2.34 2.752(9) 105.0
C9 H9B O2 7_566 0.97 2.38 3.183(6) 139.2
C21 H21A O2 7_566 0.93 2.40 2.968(8) 118.9
